data_2223759
loop_
_publ_author_name
'Gao, Jin-Ping'
'Zhang, Wen'
'Shi, Xue-Feng'
'Li, Da-Cheng'

_publ_section_title Bis[\m-<i>N</i>'-acetyl-1-oxidonaphthalene-2-carbohydrazidato(3{-})]tetrapyridinetricopper(II)
_journal_coeditor_code HB5100
_journal_issue 11
_journal_name_full 'Acta Crystallographica Section E'
_journal_page_first m1455
_journal_paper_doi 10.1107/S160053680904389X
_journal_volume 65
_journal_year 2009
_chemical_formula_iupac '[Cu3 (C13 H9 N2 O3)2 (C5 H5 N)4]'
_chemical_formula_moiety 'C46 H38 Cu3 N8 O6'
_chemical_formula_sum 'C46 H38 Cu3 N8 O6'
_chemical_formula_weight 989.47
_chemical_name_systematic
;
Bis[\m-<i>N</i>'-acetyl-1-oxidonaphthalene-2-
carbohydrazidato(3-)]tetrapyridinetricopper(II)
;
_space_group_IT_number 14
_symmetry_cell_setting monoclinic
_symmetry_space_group_name_Hall '-P 2ybc'
_symmetry_space_group_name_H-M 'P 1 21/c 1'
_atom_sites_solution_hydrogens geom
_atom_sites_solution_primary direct
_atom_sites_solution_secondary difmap
_audit_creation_method SHELXL-97
_cell_angle_alpha 90.00
_cell_angle_beta 111.371(2)
_cell_angle_gamma 90.00
_cell_formula_units_Z 4
_cell_length_a 24.080(3)
_cell_length_b 9.8572(11)
_cell_length_c 19.373(2)
_cell_measurement_reflns_used 1024
_cell_measurement_temperature 298(2)
_cell_measurement_theta_max 19.57
_cell_measurement_theta_min 2.35
_cell_volume 4282.2(8)
_computing_cell_refinement 'SAINT (Bruker, 2003)'
_computing_data_collection 'SMART (Bruker, 2003)'
_computing_data_reduction 'SAINT (Bruker, 2003)'
_computing_molecular_graphics 'SHELXTL (Sheldrick, 2008)'
_computing_publication_material 'SHELXTL (Sheldrick, 2008)'
_computing_structure_refinement 'SHELXL97 (Sheldrick, 2008)'
_computing_structure_solution 'SHELXS97 (Sheldrick, 2008)'
_diffrn_ambient_temperature 298(2)
_diffrn_measured_fraction_theta_full 0.999
_diffrn_measured_fraction_theta_max 0.999
_diffrn_measurement_device_type 'Bruker SMART CCD'
_diffrn_measurement_method \w
_diffrn_radiation_monochromator graphite
_diffrn_radiation_source 'fine-focus sealed tube'
_diffrn_radiation_type MoK\a
_diffrn_radiation_wavelength 0.71073
_diffrn_reflns_av_R_equivalents 0.0711
_diffrn_reflns_av_sigmaI/netI 0.1131
_diffrn_reflns_limit_h_max 28
_diffrn_reflns_limit_h_min -28
_diffrn_reflns_limit_k_max 11
_diffrn_reflns_limit_k_min -11
_diffrn_reflns_limit_l_max 19
_diffrn_reflns_limit_l_min -23
_diffrn_reflns_number 21184
_diffrn_reflns_theta_full 25.02
_diffrn_reflns_theta_max 25.02
_diffrn_reflns_theta_min 1.82
_exptl_absorpt_coefficient_mu 1.536
_exptl_absorpt_correction_T_max 0.729
_exptl_absorpt_correction_T_min 0.623
_exptl_absorpt_correction_type multi-scan
_exptl_absorpt_process_details '(SADABS; Bruker, 2003)'
_exptl_crystal_colour green
_exptl_crystal_density_diffrn 1.535
_exptl_crystal_density_method 'not measured'
_exptl_crystal_description block
_exptl_crystal_F_000 2020
_exptl_crystal_size_max 0.34
_exptl_crystal_size_mid 0.33
_exptl_crystal_size_min 0.22
_refine_diff_density_max 0.870
_refine_diff_density_min -0.450
_refine_ls_extinction_method none
_refine_ls_goodness_of_fit_ref 1.000
_refine_ls_hydrogen_treatment constr
_refine_ls_matrix_type full
_refine_ls_number_parameters 573
_refine_ls_number_reflns 7546
_refine_ls_number_restraints 0
_refine_ls_restrained_S_all 1.000
_refine_ls_R_factor_all 0.1309
_refine_ls_R_factor_gt 0.0533
_refine_ls_shift/su_max 0.000
_refine_ls_shift/su_mean 0.000
_refine_ls_structure_factor_coef Fsqd
_refine_ls_weighting_details 'calc w=1/[\s^2^(Fo^2^)+(0.0278P)^2^] where P=(Fo^2^+2Fc^2^)/3'
_refine_ls_weighting_scheme calc
_refine_ls_wR_factor_gt 0.0964
_refine_ls_wR_factor_ref 0.1119
_reflns_number_gt 3457
_reflns_number_total 7546
_reflns_threshold_expression I>2\s(I)
_cod_data_source_file hb5100.cif
_cod_data_source_block I
_cod_original_cell_volume 4282.1(8)
_cod_original_sg_symbol_H-M 'P 21/c'
_cod_database_code 2223759
_cod_database_fobs_code 2223759

loop_
_symmetry_equiv_pos_as_xyz
'x, y, z'
'-x, y+1/2, -z+1/2'
'-x, -y, -z'
'x, -y-1/2, z-1/2'

loop_
_atom_site_type_symbol
_atom_site_label
_atom_site_fract_x
_atom_site_fract_y
_atom_site_fract_z
_atom_site_U_iso_or_equiv
_atom_site_adp_type
_atom_site_calc_flag
_atom_site_refinement_flags
_atom_site_occupancy
_atom_site_disorder_assembly
_atom_site_disorder_group
Cu Cu1 0.5000 1.0000 0.5000 0.0453(3) Uani d S 1 . .
Cu Cu2 0.65591(3) 0.82431(8) 0.44280(4) 0.0529(2) Uani d . 1 . .
Cu Cu3 0.0000 0.5000 0.5000 0.0500(3) Uani d S 1 . .
Cu Cu4 0.17821(3) 0.50169(8) 0.46069(4) 0.0508(2) Uani d . 1 . .
N N1 0.60961(18) 0.9153(4) 0.4845(3) 0.0399(12) Uani d . 1 . .
N N2 0.54793(18) 0.8834(5) 0.4530(3) 0.0394(12) Uani d . 1 . .
N N3 0.4999(2) 1.1643(5) 0.4252(3) 0.0446(13) Uani d . 1 . .
N N4 0.6990(2) 0.7167(5) 0.3940(3) 0.0478(13) Uani d . 1 . .
N N5 0.11599(18) 0.5382(4) 0.4906(2) 0.0388(12) Uani d . 1 . .
N N6 0.06561(18) 0.4543(5) 0.4584(3) 0.0418(13) Uani d . 1 . .
N N7 -0.0429(2) 0.6330(6) 0.4059(3) 0.0501(14) Uani d . 1 . .
N N8 0.2408(2) 0.4511(5) 0.4246(3) 0.0451(13) Uani d . 1 . .
O O1 0.58439(15) 1.0504(3) 0.5647(2) 0.0426(10) Uani d . 1 . .
O O2 0.72474(15) 0.9138(4) 0.4980(2) 0.0481(11) Uani d . 1 . .
O O3 0.58364(16) 0.7416(4) 0.3857(2) 0.0513(11) Uani d . 1 . .
O O4 0.06049(15) 0.6467(3) 0.5487(2) 0.0465(10) Uani d . 1 . .
O O5 0.22834(15) 0.6264(4) 0.5221(2) 0.0474(11) Uani d . 1 . .
O O6 0.12637(16) 0.3725(4) 0.4011(2) 0.0538(11) Uani d . 1 . .
C C1 0.6234(2) 1.0023(6) 0.5407(3) 0.0372(13) Uani d . 1 . .
C C2 0.7310(2) 1.0014(6) 0.5514(3) 0.0466(15) Uani d . 1 . .
C C3 0.6864(2) 1.0462(6) 0.5754(3) 0.0405(15) Uani d . 1 . .
C C4 0.6999(3) 1.1336(6) 0.6364(3) 0.0514(17) Uani d . 1 . .
H H4 0.6697 1.1590 0.6530 0.062 Uiso calc R 1 . .
C C5 0.7568(3) 1.1829(6) 0.6727(4) 0.0651(19) Uani d . 1 . .
H H5 0.7647 1.2396 0.7136 0.078 Uiso calc R 1 . .
C C6 0.8031(3) 1.1473(7) 0.6477(4) 0.0574(18) Uani d . 1 . .
C C7 0.7914(3) 1.0603(6) 0.5877(4) 0.0483(16) Uani d . 1 . .
C C8 0.8371(3) 1.0303(6) 0.5627(4) 0.066(2) Uani d . 1 . .
H H8 0.8304 0.9687 0.5241 0.079 Uiso calc R 1 . .
C C9 0.8920(3) 1.0899(8) 0.5939(4) 0.078(2) Uani d . 1 . .
H H9 0.9216 1.0717 0.5749 0.093 Uiso calc R 1 . .
C C10 0.9035(3) 1.1760(8) 0.6526(5) 0.084(2) Uani d . 1 . .
H H10 0.9411 1.2149 0.6737 0.101 Uiso calc R 1 . .
C C11 0.8610(3) 1.2056(7) 0.6805(4) 0.073(2) Uani d . 1 . .
H H11 0.8694 1.2637 0.7208 0.087 Uiso calc R 1 . .
C C12 0.5393(2) 0.7935(6) 0.4016(3) 0.0435(16) Uani d . 1 . .
C C13 0.4773(2) 0.7425(6) 0.3584(3) 0.0620(19) Uani d . 1 . .
H H13A 0.4685 0.7557 0.3064 0.093 Uiso calc R 1 . .
H H13B 0.4490 0.7917 0.3731 0.093 Uiso calc R 1 . .
H H13C 0.4749 0.6476 0.3682 0.093 Uiso calc R 1 . .
C C14 0.4671(2) 1.1580(6) 0.3536(4) 0.0498(16) Uani d . 1 . .
H H14 0.4426 1.0829 0.3363 0.060 Uiso calc R 1 . .
C C15 0.4673(3) 1.2560(7) 0.3037(4) 0.0596(18) Uani d . 1 . .
H H15 0.4433 1.2476 0.2539 0.072 Uiso calc R 1 . .
C C16 0.5038(3) 1.3675(7) 0.3287(4) 0.068(2) Uani d . 1 . .
H H16 0.5058 1.4347 0.2960 0.082 Uiso calc R 1 . .
C C17 0.5371(3) 1.3767(7) 0.4030(4) 0.068(2) Uani d . 1 . .
H H17 0.5612 1.4517 0.4220 0.082 Uiso calc R 1 . .
C C18 0.5340(3) 1.2731(7) 0.4490(4) 0.0594(18) Uani d . 1 . .
H H18 0.5569 1.2796 0.4992 0.071 Uiso calc R 1 . .
C C19 0.6746(3) 0.6130(6) 0.3518(4) 0.0611(19) Uani d . 1 . .
H H19 0.6364 0.5870 0.3476 0.073 Uiso calc R 1 . .
C C20 0.7029(3) 0.5394(6) 0.3128(4) 0.072(2) Uani d . 1 . .
H H20 0.6833 0.4680 0.2823 0.087 Uiso calc R 1 . .
C C21 0.7591(3) 0.5725(8) 0.3196(4) 0.074(2) Uani d . 1 . .
H H21 0.7789 0.5247 0.2941 0.089 Uiso calc R 1 . .
C C22 0.7856(3) 0.6764(8) 0.3643(4) 0.075(2) Uani d . 1 . .
H H22 0.8245 0.7005 0.3707 0.091 Uiso calc R 1 . .
C C23 0.7548(3) 0.7483(7) 0.4012(4) 0.069(2) Uani d . 1 . .
H H23 0.7738 0.8203 0.4317 0.082 Uiso calc R 1 . .
C C24 0.1094(2) 0.6327(6) 0.5362(3) 0.0374(14) Uani d . 1 . .
C C25 0.2158(2) 0.7108(6) 0.5670(3) 0.0423(15) Uani d . 1 . .
C C26 0.1606(2) 0.7229(5) 0.5741(3) 0.0379(15) Uani d . 1 . .
C C27 0.1513(2) 0.8231(6) 0.6208(3) 0.0480(16) Uani d . 1 . .
H H27 0.1139 0.8306 0.6243 0.058 Uiso calc R 1 . .
C C28 0.1956(3) 0.9092(6) 0.6609(3) 0.0580(18) Uani d . 1 . .
H H28 0.1879 0.9766 0.6899 0.070 Uiso calc R 1 . .
C C29 0.2538(3) 0.8954(6) 0.6583(3) 0.0482(16) Uani d . 1 . .
C C30 0.2642(2) 0.8003(6) 0.6121(3) 0.0435(16) Uani d . 1 . .
C C31 0.3213(3) 0.7890(6) 0.6099(3) 0.0526(17) Uani d . 1 . .
H H31 0.3283 0.7261 0.5782 0.063 Uiso calc R 1 . .
C C32 0.3666(3) 0.8676(7) 0.6529(4) 0.0618(19) Uani d . 1 . .
H H32 0.4044 0.8576 0.6509 0.074 Uiso calc R 1 . .
C C33 0.3570(3) 0.9630(6) 0.6999(4) 0.066(2) Uani d . 1 . .
H H33 0.3883 1.0166 0.7298 0.079 Uiso calc R 1 . .
C C34 0.3015(3) 0.9775(6) 0.7020(3) 0.0625(19) Uani d . 1 . .
H H34 0.2949 1.0428 0.7328 0.075 Uiso calc R 1 . .
C C35 0.0757(3) 0.3711(6) 0.4118(4) 0.0514(17) Uani d . 1 . .
C C36 0.0298(3) 0.2703(6) 0.3697(4) 0.076(2) Uani d . 1 . .
H H36A -0.0019 0.2692 0.3887 0.115 Uiso calc R 1 . .
H H36B 0.0476 0.1819 0.3752 0.115 Uiso calc R 1 . .
H H36C 0.0142 0.2948 0.3182 0.115 Uiso calc R 1 . .
C C37 -0.0701(3) 0.5839(7) 0.3374(4) 0.0629(19) Uani d . 1 . .
H H37 -0.0725 0.4904 0.3304 0.075 Uiso calc R 1 . .
C C38 -0.0951(3) 0.6684(9) 0.2760(4) 0.078(2) Uani d . 1 . .
H H38 -0.1141 0.6315 0.2291 0.093 Uiso calc R 1 . .
C C39 -0.0914(3) 0.8031(9) 0.2852(5) 0.078(2) Uani d . 1 . .
H H39 -0.1074 0.8605 0.2446 0.094 Uiso calc R 1 . .
C C40 -0.0644(3) 0.8552(8) 0.3536(5) 0.075(2) Uani d . 1 . .
H H40 -0.0621 0.9485 0.3610 0.090 Uiso calc R 1 . .
C C41 -0.0400(3) 0.7670(8) 0.4130(4) 0.064(2) Uani d . 1 . .
H H41 -0.0207 0.8036 0.4599 0.077 Uiso calc R 1 . .
C C42 0.2397(3) 0.3316(7) 0.3913(4) 0.0597(18) Uani d . 1 . .
H H42 0.2073 0.2743 0.3835 0.072 Uiso calc R 1 . .
C C43 0.2849(3) 0.2897(7) 0.3679(4) 0.068(2) Uani d . 1 . .
H H43 0.2824 0.2071 0.3438 0.082 Uiso calc R 1 . .
C C44 0.3327(3) 0.3711(8) 0.3810(4) 0.071(2) Uani d . 1 . .
H H44 0.3646 0.3426 0.3683 0.085 Uiso calc R 1 . .
C C45 0.3342(3) 0.4934(9) 0.4123(4) 0.085(2) Uani d . 1 . .
H H45 0.3659 0.5523 0.4193 0.102 Uiso calc R 1 . .
C C46 0.2876(3) 0.5295(7) 0.4337(4) 0.068(2) Uani d . 1 . .
H H46 0.2891 0.6138 0.4559 0.082 Uiso calc R 1 . .

loop_
_atom_site_aniso_label
_atom_site_aniso_U_11
_atom_site_aniso_U_22
_atom_site_aniso_U_33
_atom_site_aniso_U_12
_atom_site_aniso_U_13
_atom_site_aniso_U_23
Cu1 0.0385(6) 0.0540(7) 0.0438(7) 0.0005(6) 0.0153(5) -0.0042(6)
Cu2 0.0459(5) 0.0645(5) 0.0503(5) 0.0058(4) 0.0198(4) -0.0013(5)
Cu3 0.0378(6) 0.0606(7) 0.0526(7) -0.0037(6) 0.0178(5) -0.0091(7)
Cu4 0.0426(5) 0.0622(5) 0.0497(5) -0.0004(4) 0.0194(4) -0.0064(5)
N1 0.024(3) 0.053(3) 0.042(3) 0.004(2) 0.012(2) 0.005(3)
N2 0.030(3) 0.051(3) 0.037(3) 0.002(2) 0.012(2) 0.000(3)
N3 0.039(3) 0.055(4) 0.042(3) -0.002(3) 0.018(3) -0.005(3)
N4 0.045(3) 0.053(4) 0.047(4) 0.009(3) 0.019(3) 0.005(3)
N5 0.033(3) 0.047(3) 0.036(3) -0.007(2) 0.013(2) -0.006(3)
N6 0.032(3) 0.055(3) 0.038(3) -0.007(2) 0.012(3) -0.013(3)
N7 0.038(3) 0.063(4) 0.052(4) 0.001(3) 0.020(3) -0.005(3)
N8 0.044(3) 0.051(3) 0.046(3) 0.001(3) 0.022(3) 0.003(3)
O1 0.032(2) 0.056(3) 0.043(3) 0.0000(18) 0.016(2) -0.009(2)
O2 0.034(2) 0.068(3) 0.044(3) -0.004(2) 0.017(2) -0.005(2)
O3 0.037(2) 0.065(3) 0.052(3) 0.000(2) 0.016(2) -0.015(2)
O4 0.036(2) 0.056(3) 0.052(3) -0.007(2) 0.022(2) -0.016(2)
O5 0.035(2) 0.058(3) 0.051(3) -0.007(2) 0.017(2) -0.015(2)
O6 0.043(3) 0.069(3) 0.053(3) -0.009(2) 0.023(2) -0.026(2)
C1 0.035(3) 0.039(3) 0.034(4) 0.006(3) 0.007(3) 0.013(3)
C2 0.045(4) 0.051(4) 0.041(4) 0.005(4) 0.012(3) 0.015(4)
C3 0.037(4) 0.045(4) 0.036(4) 0.000(3) 0.010(3) 0.004(3)
C4 0.041(4) 0.057(4) 0.055(5) -0.011(3) 0.017(4) -0.013(4)
C5 0.064(5) 0.070(5) 0.058(5) -0.016(4) 0.019(4) -0.017(4)
C6 0.047(4) 0.070(5) 0.053(5) -0.009(4) 0.015(4) 0.001(4)
C7 0.038(4) 0.055(4) 0.051(4) 0.002(3) 0.016(4) 0.012(4)
C8 0.049(4) 0.083(5) 0.067(5) -0.005(4) 0.022(4) 0.004(4)
C9 0.032(4) 0.114(7) 0.088(6) -0.012(4) 0.024(4) 0.008(5)
C10 0.042(5) 0.113(7) 0.083(6) -0.026(5) 0.007(5) 0.008(6)
C11 0.050(5) 0.092(6) 0.066(5) -0.013(4) 0.009(4) -0.008(4)
C12 0.035(4) 0.053(4) 0.043(4) 0.002(3) 0.016(3) 0.000(4)
C13 0.043(4) 0.079(5) 0.066(5) -0.009(3) 0.023(4) -0.028(4)
C14 0.040(4) 0.053(4) 0.052(5) 0.002(3) 0.012(4) -0.003(4)
C15 0.056(5) 0.074(5) 0.048(5) 0.010(4) 0.017(4) 0.014(4)
C16 0.074(6) 0.069(6) 0.070(6) 0.019(4) 0.037(5) 0.035(5)
C17 0.075(5) 0.045(4) 0.076(6) -0.008(4) 0.018(5) 0.007(5)
C18 0.068(5) 0.064(5) 0.043(4) -0.005(4) 0.017(4) -0.002(4)
C19 0.061(5) 0.054(5) 0.075(6) 0.008(4) 0.034(4) -0.004(4)
C20 0.080(6) 0.072(5) 0.071(5) 0.014(4) 0.035(5) -0.006(4)
C21 0.079(6) 0.083(6) 0.076(6) 0.032(5) 0.048(5) 0.009(5)
C22 0.067(5) 0.092(6) 0.088(6) 0.003(5) 0.052(5) -0.018(5)
C23 0.057(5) 0.093(6) 0.066(5) 0.004(4) 0.034(4) -0.012(4)
C24 0.033(4) 0.048(4) 0.029(4) 0.004(3) 0.007(3) 0.006(3)
C25 0.037(4) 0.043(4) 0.044(4) 0.006(3) 0.012(3) 0.007(3)
C26 0.038(4) 0.035(4) 0.039(4) 0.000(3) 0.012(3) -0.006(3)
C27 0.040(4) 0.048(4) 0.050(4) -0.001(3) 0.008(3) -0.008(4)
C28 0.065(5) 0.051(4) 0.058(5) 0.004(4) 0.022(4) -0.018(4)
C29 0.043(4) 0.053(4) 0.043(4) -0.001(3) 0.009(3) 0.004(4)
C30 0.039(4) 0.047(4) 0.042(4) -0.004(3) 0.012(3) 0.002(3)
C31 0.045(4) 0.052(4) 0.061(5) -0.002(3) 0.020(4) -0.007(4)
C32 0.036(4) 0.064(5) 0.079(5) -0.004(4) 0.012(4) -0.003(4)
C33 0.049(5) 0.058(5) 0.073(5) -0.022(4) 0.000(4) -0.010(4)
C34 0.053(5) 0.066(5) 0.058(5) -0.010(4) 0.009(4) -0.019(4)
C35 0.039(4) 0.063(5) 0.049(4) -0.007(3) 0.012(4) -0.015(4)
C36 0.052(5) 0.090(6) 0.093(6) -0.014(4) 0.034(4) -0.035(5)
C37 0.064(5) 0.071(5) 0.058(5) 0.003(4) 0.029(4) -0.006(5)
C38 0.067(5) 0.118(7) 0.047(5) 0.012(5) 0.019(4) -0.002(6)
C39 0.062(6) 0.093(7) 0.082(7) 0.018(5) 0.029(5) 0.024(6)
C40 0.060(5) 0.068(6) 0.096(7) 0.013(4) 0.030(5) 0.013(6)
C41 0.049(5) 0.070(5) 0.071(6) 0.003(4) 0.021(4) -0.002(5)
C42 0.058(5) 0.056(5) 0.070(5) 0.006(4) 0.030(4) -0.001(4)
C43 0.087(6) 0.060(5) 0.073(5) 0.029(4) 0.048(5) 0.013(4)
C44 0.052(5) 0.103(6) 0.072(6) 0.020(4) 0.041(4) -0.001(5)
C45 0.071(5) 0.119(7) 0.089(6) -0.022(5) 0.058(5) -0.031(6)
C46 0.069(5) 0.076(5) 0.072(5) -0.022(4) 0.041(4) -0.025(4)

loop_
_atom_type_symbol
_atom_type_description
_atom_type_scat_dispersion_real
_atom_type_scat_dispersion_imag
_atom_type_scat_source
C C 0.0033 0.0016 'International Tables Vol C Tables 4.2.6.8 and 6.1.1.4'
H H 0.0000 0.0000 'International Tables Vol C Tables 4.2.6.8 and 6.1.1.4'
O O 0.0106 0.0060 'International Tables Vol C Tables 4.2.6.8 and 6.1.1.4'
N N 0.0061 0.0033 'International Tables Vol C Tables 4.2.6.8 and 6.1.1.4'
Cu Cu 0.3201 1.2651 'International Tables Vol C Tables 4.2.6.8 and 6.1.1.4'

loop_
_geom_angle_atom_site_label_1
_geom_angle_atom_site_label_2
_geom_angle_atom_site_label_3
_geom_angle_site_symmetry_1
_geom_angle_site_symmetry_3
_geom_angle
_geom_angle_publ_flag
O1 Cu1 O1 . 3_676 180.0 ?
O1 Cu1 N2 . 3_676 100.79(16) ?
O1 Cu1 N2 3_676 3_676 79.21(16) n
O1 Cu1 N2 . . 79.21(16) ?
O1 Cu1 N2 3_676 . 100.79(16) ?
N2 Cu1 N2 3_676 . 180.0 ?
O1 Cu1 N3 . 3_676 90.77(16) n
O1 Cu1 N3 3_676 3_676 89.23(16) ?
N2 Cu1 N3 3_676 3_676 89.18(16) n
N2 Cu1 N3 . 3_676 90.82(16) ?
O1 Cu1 N3 . . 89.23(16) ?
O1 Cu1 N3 3_676 . 90.77(16) ?
N2 Cu1 N3 3_676 . 90.82(16) ?
N2 Cu1 N3 . . 89.18(16) ?
N3 Cu1 N3 3_676 . 180.0 ?
N1 Cu2 O2 . . 94.20(19) n
N1 Cu2 O3 . . 83.68(18) n
O2 Cu2 O3 . . 177.07(17) ?
N1 Cu2 N4 . . 174.8(2) ?
O2 Cu2 N4 . . 91.0(2) n
O3 Cu2 N4 . . 91.2(2) n
O4 Cu3 O4 . 3_566 180.0 ?
O4 Cu3 N6 . 3_566 100.66(16) ?
O4 Cu3 N6 3_566 3_566 79.34(16) ?
O4 Cu3 N6 . . 79.34(16) n
O4 Cu3 N6 3_566 . 100.65(16) ?
N6 Cu3 N6 3_566 . 180.0 ?
O4 Cu3 N7 . 3_566 89.92(18) n
O4 Cu3 N7 3_566 3_566 90.09(18) ?
N6 Cu3 N7 3_566 3_566 90.11(17) ?
N6 Cu3 N7 . 3_566 89.89(17) n
O4 Cu3 N7 . . 90.09(18) ?
O4 Cu3 N7 3_566 . 89.91(18) n
N6 Cu3 N7 3_566 . 89.89(17) n
N6 Cu3 N7 . . 90.11(17) n
N7 Cu3 N7 3_566 . 180.0 ?
O5 Cu4 N5 . . 94.84(18) n
O5 Cu4 O6 . . 177.88(16) ?
N5 Cu4 O6 . . 83.66(18) n
O5 Cu4 N8 . . 89.54(19) ?
N5 Cu4 N8 . . 175.6(2) ?
O6 Cu4 N8 . . 91.94(19) n
C1 N1 N2 . . 113.8(4) ?
C1 N1 Cu2 . . 131.8(4) ?
N2 N1 Cu2 . . 114.3(4) ?
C12 N2 N1 . . 109.4(4) ?
C12 N2 Cu1 . . 139.8(4) ?
N1 N2 Cu1 . . 110.7(3) ?
C14 N3 C18 . . 117.3(6) ?
C14 N3 Cu1 . . 121.3(5) ?
C18 N3 Cu1 . . 121.4(4) ?
C19 N4 C23 . . 116.9(5) ?
C19 N4 Cu2 . . 122.1(4) ?
C23 N4 Cu2 . . 121.0(5) ?
C24 N5 N6 . . 114.3(4) ?
C24 N5 Cu4 . . 131.1(4) ?
N6 N5 Cu4 . . 114.6(3) ?
C35 N6 N5 . . 109.1(4) ?
C35 N6 Cu3 . . 140.1(4) ?
N5 N6 Cu3 . . 110.9(3) ?
C41 N7 C37 . . 116.7(6) ?
C41 N7 Cu3 . . 121.5(5) ?
C37 N7 Cu3 . . 121.6(5) ?
C46 N8 C42 . . 116.4(5) ?
C46 N8 Cu4 . . 122.4(4) ?
C42 N8 Cu4 . . 121.1(4) ?
C1 O1 Cu1 . . 112.9(3) ?
C2 O2 Cu2 . . 126.5(3) ?
C12 O3 Cu2 . . 110.5(4) ?
C24 O4 Cu3 . . 112.7(3) ?
C25 O5 Cu4 . . 126.8(3) ?
C35 O6 Cu4 . . 111.2(4) ?
O1 C1 N1 . . 122.6(5) ?
O1 C1 C3 . . 119.4(5) ?
N1 C1 C3 . . 117.9(5) ?
O2 C2 C3 . . 126.3(5) ?
O2 C2 C7 . . 116.3(5) ?
C3 C2 C7 . . 117.4(6) ?
C2 C3 C4 . . 120.5(6) ?
C2 C3 C1 . . 122.9(6) ?
C4 C3 C1 . . 116.5(5) ?
C5 C4 C3 . . 121.9(6) ?
C5 C4 H4 . . 119.1 ?
C3 C4 H4 . . 119.1 ?
C4 C5 C6 . . 119.9(6) ?
C4 C5 H5 . . 120.1 ?
C6 C5 H5 . . 120.1 ?
C7 C6 C5 . . 119.8(6) ?
C7 C6 C11 . . 119.3(6) ?
C5 C6 C11 . . 120.8(7) ?
C8 C7 C6 . . 118.7(6) ?
C8 C7 C2 . . 121.1(6) ?
C6 C7 C2 . . 120.2(6) ?
C9 C8 C7 . . 121.1(7) ?
C9 C8 H8 . . 119.5 ?
C7 C8 H8 . . 119.5 ?
C10 C9 C8 . . 120.3(7) ?
C10 C9 H9 . . 119.9 ?
C8 C9 H9 . . 119.9 ?
C11 C10 C9 . . 121.0(7) ?
C11 C10 H10 . . 119.5 ?
C9 C10 H10 . . 119.5 ?
C10 C11 C6 . . 119.6(7) ?
C10 C11 H11 . . 120.2 ?
C6 C11 H11 . . 120.2 ?
N2 C12 O3 . . 122.0(5) ?
N2 C12 C13 . . 120.4(5) ?
O3 C12 C13 . . 117.6(5) ?
C12 C13 H13A . . 109.5 ?
C12 C13 H13B . . 109.5 ?
H13A C13 H13B . . 109.5 ?
C12 C13 H13C . . 109.5 ?
H13A C13 H13C . . 109.5 ?
H13B C13 H13C . . 109.5 ?
N3 C14 C15 . . 123.6(6) ?
N3 C14 H14 . . 118.2 ?
C15 C14 H14 . . 118.2 ?
C14 C15 C16 . . 118.7(6) ?
C14 C15 H15 . . 120.6 ?
C16 C15 H15 . . 120.6 ?
C17 C16 C15 . . 118.3(6) ?
C17 C16 H16 . . 120.9 ?
C15 C16 H16 . . 120.9 ?
C16 C17 C18 . . 118.9(7) ?
C16 C17 H17 . . 120.6 ?
C18 C17 H17 . . 120.6 ?
N3 C18 C17 . . 123.2(6) ?
N3 C18 H18 . . 118.4 ?
C17 C18 H18 . . 118.4 ?
N4 C19 C20 . . 123.4(6) ?
N4 C19 H19 . . 118.3 ?
C20 C19 H19 . . 118.3 ?
C21 C20 C19 . . 119.5(7) ?
C21 C20 H20 . . 120.2 ?
C19 C20 H20 . . 120.2 ?
C22 C21 C20 . . 118.0(6) ?
C22 C21 H21 . . 121.0 ?
C20 C21 H21 . . 121.0 ?
C21 C22 C23 . . 120.2(7) ?
C21 C22 H22 . . 119.9 ?
C23 C22 H22 . . 119.9 ?
N4 C23 C22 . . 122.0(6) ?
N4 C23 H23 . . 119.0 ?
C22 C23 H23 . . 119.0 ?
O4 C24 N5 . . 122.4(5) ?
O4 C24 C26 . . 119.6(5) ?
N5 C24 C26 . . 118.0(5) ?
O5 C25 C26 . . 125.3(5) ?
O5 C25 C30 . . 116.7(5) ?
C26 C25 C30 . . 118.1(5) ?
C25 C26 C27 . . 120.2(5) ?
C25 C26 C24 . . 123.6(5) ?
C27 C26 C24 . . 116.2(5) ?
C28 C27 C26 . . 121.9(5) ?
C28 C27 H27 . . 119.1 ?
C26 C27 H27 . . 119.1 ?
C27 C28 C29 . . 119.7(6) ?
C27 C28 H28 . . 120.2 ?
C29 C28 H28 . . 120.2 ?
C30 C29 C34 . . 118.7(6) ?
C30 C29 C28 . . 119.9(6) ?
C34 C29 C28 . . 121.4(6) ?
C29 C30 C31 . . 119.1(6) ?
C29 C30 C25 . . 120.1(5) ?
C31 C30 C25 . . 120.7(6) ?
C32 C31 C30 . . 121.3(6) ?
C32 C31 H31 . . 119.4 ?
C30 C31 H31 . . 119.4 ?
C31 C32 C33 . . 120.3(6) ?
C31 C32 H32 . . 119.8 ?
C33 C32 H32 . . 119.8 ?
C34 C33 C32 . . 119.4(6) ?
C34 C33 H33 . . 120.3 ?
C32 C33 H33 . . 120.3 ?
C33 C34 C29 . . 121.1(6) ?
C33 C34 H34 . . 119.4 ?
C29 C34 H34 . . 119.4 ?
N6 C35 O6 . . 121.4(5) ?
N6 C35 C36 . . 120.6(5) ?
O6 C35 C36 . . 118.0(5) ?
C35 C36 H36A . . 109.5 ?
C35 C36 H36B . . 109.5 ?
H36A C36 H36B . . 109.5 ?
C35 C36 H36C . . 109.5 ?
H36A C36 H36C . . 109.5 ?
H36B C36 H36C . . 109.5 ?
N7 C37 C38 . . 122.2(7) ?
N7 C37 H37 . . 118.9 ?
C38 C37 H37 . . 118.9 ?
C39 C38 C37 . . 119.4(8) ?
C39 C38 H38 . . 120.3 ?
C37 C38 H38 . . 120.3 ?
C38 C39 C40 . . 119.6(8) ?
C38 C39 H39 . . 120.2 ?
C40 C39 H39 . . 120.2 ?
C39 C40 C41 . . 118.9(8) ?
C39 C40 H40 . . 120.6 ?
C41 C40 H40 . . 120.6 ?
N7 C41 C40 . . 123.2(7) ?
N7 C41 H41 . . 118.4 ?
C40 C41 H41 . . 118.4 ?
N8 C42 C43 . . 122.6(6) ?
N8 C42 H42 . . 118.7 ?
C43 C42 H42 . . 118.7 ?
C44 C43 C42 . . 118.7(7) ?
C44 C43 H43 . . 120.6 ?
C42 C43 H43 . . 120.6 ?
C45 C44 C43 . . 119.9(6) ?
C45 C44 H44 . . 120.1 ?
C43 C44 H44 . . 120.1 ?
C44 C45 C46 . . 118.5(7) ?
C44 C45 H45 . . 120.7 ?
C46 C45 H45 . . 120.7 ?
N8 C46 C45 . . 123.8(6) ?
N8 C46 H46 . . 118.1 ?
C45 C46 H46 . . 118.1 ?

loop_
_geom_bond_atom_site_label_1
_geom_bond_atom_site_label_2
_geom_bond_site_symmetry_2
_geom_bond_distance
_geom_bond_publ_flag
Cu1 O1 . 2.022(3) y
Cu1 O1 3_676 2.022(3) ?
Cu1 N2 3_676 2.061(4) n
Cu1 N2 . 2.061(4) y
Cu1 N3 3_676 2.172(5) n
Cu1 N3 . 2.172(5) y
Cu2 N1 . 1.832(4) y
Cu2 O2 . 1.838(4) y
Cu2 O3 . 1.875(4) y
Cu2 N4 . 1.951(5) y
Cu3 O4 . 2.025(3) y
Cu3 O4 3_566 2.025(3) ?
Cu3 N6 3_566 2.068(4) n
Cu3 N6 . 2.068(4) y
Cu3 N7 3_566 2.176(5) ?
Cu3 N7 . 2.176(5) y
Cu4 O5 . 1.827(4) y
Cu4 N5 . 1.828(4) y
Cu4 O6 . 1.861(4) y
Cu4 N8 . 1.944(4) y
N1 C1 . 1.330(6) ?
N1 N2 . 1.420(5) ?
N2 C12 . 1.292(6) ?
N3 C14 . 1.324(7) ?
N3 C18 . 1.327(7) ?
N4 C19 . 1.307(7) ?
N4 C23 . 1.338(6) ?
N5 C24 . 1.333(6) ?
N5 N6 . 1.412(5) ?
N6 C35 . 1.307(6) ?
N7 C41 . 1.327(7) ?
N7 C37 . 1.339(7) ?
N8 C46 . 1.324(6) ?
N8 C42 . 1.339(7) ?
O1 C1 . 1.281(5) ?
O2 C2 . 1.312(6) ?
O3 C12 . 1.318(6) ?
O4 C24 . 1.293(5) ?
O5 C25 . 1.316(6) ?
O6 C35 . 1.310(6) ?
C1 C3 . 1.483(7) ?
C2 C3 . 1.390(7) ?
C2 C7 . 1.484(7) ?
C3 C4 . 1.401(7) ?
C4 C5 . 1.381(7) ?
C4 H4 . 0.9300 ?
C5 C6 . 1.412(7) ?
C5 H5 . 0.9300 ?
C6 C7 . 1.388(8) ?
C6 C11 . 1.425(8) ?
C7 C8 . 1.386(7) ?
C8 C9 . 1.369(8) ?
C8 H8 . 0.9300 ?
C9 C10 . 1.364(9) ?
C9 H9 . 0.9300 ?
C10 C11 . 1.352(8) ?
C10 H10 . 0.9300 ?
C11 H11 . 0.9300 ?
C12 C13 . 1.507(7) ?
C13 H13A . 0.9600 ?
C13 H13B . 0.9600 ?
C13 H13C . 0.9600 ?
C14 C15 . 1.368(7) ?
C14 H14 . 0.9300 ?
C15 C16 . 1.381(8) ?
C15 H15 . 0.9300 ?
C16 C17 . 1.371(8) ?
C16 H16 . 0.9300 ?
C17 C18 . 1.374(8) ?
C17 H17 . 0.9300 ?
C18 H18 . 0.9300 ?
C19 C20 . 1.391(7) ?
C19 H19 . 0.9300 ?
C20 C21 . 1.351(8) ?
C20 H20 . 0.9300 ?
C21 C22 . 1.343(8) ?
C21 H21 . 0.9300 ?
C22 C23 . 1.395(7) ?
C22 H22 . 0.9300 ?
C23 H23 . 0.9300 ?
C24 C26 . 1.479(7) ?
C25 C26 . 1.390(7) ?
C25 C30 . 1.469(7) ?
C26 C27 . 1.412(7) ?
C27 C28 . 1.363(7) ?
C27 H27 . 0.9300 ?
C28 C29 . 1.429(7) ?
C28 H28 . 0.9300 ?
C29 C30 . 1.380(7) ?
C29 C34 . 1.407(7) ?
C30 C31 . 1.396(7) ?
C31 C32 . 1.349(7) ?
C31 H31 . 0.9300 ?
C32 C33 . 1.386(8) ?
C32 H32 . 0.9300 ?
C33 C34 . 1.360(7) ?
C33 H33 . 0.9300 ?
C34 H34 . 0.9300 ?
C35 C36 . 1.488(7) ?
C36 H36A . 0.9600 ?
C36 H36B . 0.9600 ?
C36 H36C . 0.9600 ?
C37 C38 . 1.396(9) ?
C37 H37 . 0.9300 ?
C38 C39 . 1.338(9) ?
C38 H38 . 0.9300 ?
C39 C40 . 1.347(9) ?
C39 H39 . 0.9300 ?
C40 C41 . 1.389(8) ?
C40 H40 . 0.9300 ?
C41 H41 . 0.9300 ?
C42 C43 . 1.386(7) ?
C42 H42 . 0.9300 ?
C43 C44 . 1.348(8) ?
C43 H43 . 0.9300 ?
C44 C45 . 1.344(8) ?
C44 H44 . 0.9300 ?
C45 C46 . 1.377(7) ?
C45 H45 . 0.9300 ?
C46 H46 . 0.9300 ?

loop_
_geom_torsion_atom_site_label_1
_geom_torsion_atom_site_label_2
_geom_torsion_atom_site_label_3
_geom_torsion_atom_site_label_4
_geom_torsion_site_symmetry_1
_geom_torsion_site_symmetry_2
_geom_torsion_site_symmetry_3
_geom_torsion_site_symmetry_4
_geom_torsion
_geom_torsion_publ_flag
O2 Cu2 N1 C1 . . . . -7.1(5) ?
O3 Cu2 N1 C1 . . . . 175.0(5) ?
N4 Cu2 N1 C1 . . . . 164.5(19) ?
O2 Cu2 N1 N2 . . . . 175.8(3) ?
O3 Cu2 N1 N2 . . . . -2.2(3) ?
N4 Cu2 N1 N2 . . . . -13(2) ?
C1 N1 N2 C12 . . . . -176.7(5) ?
Cu2 N1 N2 C12 . . . . 1.0(5) ?
C1 N1 N2 Cu1 . . . . 5.7(5) ?
Cu2 N1 N2 Cu1 . . . . -176.6(2) ?
O1 Cu1 N2 C12 . . . . 176.3(6) ?
O1 Cu1 N2 C12 3_676 . . . -3.7(6) ?
N3 Cu1 N2 C12 3_676 . . . 85.7(6) ?
N3 Cu1 N2 C12 . . . . -94.3(6) ?
O1 Cu1 N2 N1 . . . . -7.2(3) ?
O1 Cu1 N2 N1 3_676 . . . 172.8(3) ?
N3 Cu1 N2 N1 3_676 . . . -97.8(3) ?
N3 Cu1 N2 N1 . . . . 82.2(3) ?
O1 Cu1 N3 C14 . . . . 151.1(4) ?
O1 Cu1 N3 C14 3_676 . . . -28.9(4) ?
N2 Cu1 N3 C14 3_676 . . . -108.1(4) ?
N2 Cu1 N3 C14 . . . . 71.9(4) ?
O1 Cu1 N3 C18 . . . . -26.9(4) ?
O1 Cu1 N3 C18 3_676 . . . 153.1(4) ?
N2 Cu1 N3 C18 3_676 . . . 73.9(4) ?
N2 Cu1 N3 C18 . . . . -106.1(4) ?
N1 Cu2 N4 C19 . . . . -1(2) ?
O2 Cu2 N4 C19 . . . . 170.2(5) ?
O3 Cu2 N4 C19 . . . . -11.8(5) ?
N1 Cu2 N4 C23 . . . . 177(2) ?
O2 Cu2 N4 C23 . . . . -11.3(5) ?
O3 Cu2 N4 C23 . . . . 166.7(5) ?
O5 Cu4 N5 C24 . . . . 5.5(5) ?
O6 Cu4 N5 C24 . . . . -176.0(5) ?
N8 Cu4 N5 C24 . . . . 18E1(6) ?
O5 Cu4 N5 N6 . . . . -176.4(3) ?
O6 Cu4 N5 N6 . . . . 2.1(3) ?
N8 Cu4 N5 N6 . . . . -4(3) ?
C24 N5 N6 C35 . . . . 176.4(5) ?
Cu4 N5 N6 C35 . . . . -2.0(5) ?
C24 N5 N6 Cu3 . . . . -4.1(5) ?
Cu4 N5 N6 Cu3 . . . . 177.5(2) ?
O4 Cu3 N6 C35 . . . . -175.5(7) ?
O4 Cu3 N6 C35 3_566 . . . 4.5(7) ?
N7 Cu3 N6 C35 3_566 . . . 94.6(6) ?
N7 Cu3 N6 C35 . . . . -85.4(6) ?
O4 Cu3 N6 N5 . . . . 5.2(3) ?
O4 Cu3 N6 N5 3_566 . . . -174.8(3) ?
N7 Cu3 N6 N5 3_566 . . . -84.7(3) ?
N7 Cu3 N6 N5 . . . . 95.3(3) ?
O4 Cu3 N7 C41 . . . . -26.7(4) ?
O4 Cu3 N7 C41 3_566 . . . 153.3(4) ?
N6 Cu3 N7 C41 3_566 . . . 73.9(4) ?
N6 Cu3 N7 C41 . . . . -106.1(4) ?
N7 Cu3 N7 C41 3_566 . . . 15E1(10) ?
O4 Cu3 N7 C37 . . . . 148.8(4) ?
O4 Cu3 N7 C37 3_566 . . . -31.2(4) ?
N6 Cu3 N7 C37 3_566 . . . -110.6(5) ?
N6 Cu3 N7 C37 . . . . 69.4(5) ?
N7 Cu3 N7 C37 3_566 . . . -3E1(10) ?
O5 Cu4 N8 C46 . . . . -17.8(5) ?
N5 Cu4 N8 C46 . . . . 170(2) ?
O6 Cu4 N8 C46 . . . . 163.7(5) ?
O5 Cu4 N8 C42 . . . . 159.7(5) ?
N5 Cu4 N8 C42 . . . . -13(3) ?
O6 Cu4 N8 C42 . . . . -18.8(5) ?
N2 Cu1 O1 C1 3_676 . . . -172.1(3) ?
N2 Cu1 O1 C1 . . . . 7.9(3) ?
N3 Cu1 O1 C1 3_676 . . . 98.6(4) ?
N3 Cu1 O1 C1 . . . . -81.4(4) ?
N1 Cu2 O2 C2 . . . . 5.0(5) ?
O3 Cu2 O2 C2 . . . . 48(3) ?
N4 Cu2 O2 C2 . . . . -174.3(4) ?
N1 Cu2 O3 C12 . . . . 2.9(4) ?
O2 Cu2 O3 C12 . . . . -41(3) ?
N4 Cu2 O3 C12 . . . . -178.0(4) ?
N6 Cu3 O4 C24 3_566 . . . 174.3(3) ?
N6 Cu3 O4 C24 . . . . -5.7(3) ?
N7 Cu3 O4 C24 3_566 . . . 84.2(4) ?
N7 Cu3 O4 C24 . . . . -95.8(4) ?
N5 Cu4 O5 C25 . . . . -2.6(4) ?
O6 Cu4 O5 C25 . . . . -48(5) ?
N8 Cu4 O5 C25 . . . . 178.0(4) ?
O5 Cu4 O6 C35 . . . . 44(5) ?
N5 Cu4 O6 C35 . . . . -1.7(4) ?
N8 Cu4 O6 C35 . . . . 177.8(4) ?
Cu1 O1 C1 N1 . . . . -7.6(6) ?
Cu1 O1 C1 C3 . . . . 171.2(4) ?
N2 N1 C1 O1 . . . . 1.2(7) ?
Cu2 N1 C1 O1 . . . . -176.0(4) ?
N2 N1 C1 C3 . . . . -177.6(4) ?
Cu2 N1 C1 C3 . . . . 5.2(8) ?
Cu2 O2 C2 C3 . . . . -1.6(8) ?
Cu2 O2 C2 C7 . . . . -179.9(3) ?
O2 C2 C3 C4 . . . . 175.7(5) ?
C7 C2 C3 C4 . . . . -6.0(8) ?
O2 C2 C3 C1 . . . . -2.2(9) ?
C7 C2 C3 C1 . . . . 176.0(5) ?
O1 C1 C3 C2 . . . . -178.3(5) ?
N1 C1 C3 C2 . . . . 0.5(8) ?
O1 C1 C3 C4 . . . . 3.7(7) ?
N1 C1 C3 C4 . . . . -177.5(5) ?
C2 C3 C4 C5 . . . . 2.9(9) ?
C1 C3 C4 C5 . . . . -179.0(5) ?
C3 C4 C5 C6 . . . . 1.1(9) ?
C4 C5 C6 C7 . . . . -1.5(9) ?
C4 C5 C6 C11 . . . . 174.9(6) ?
C5 C6 C7 C8 . . . . 178.0(6) ?
C11 C6 C7 C8 . . . . 1.6(9) ?
C5 C6 C7 C2 . . . . -1.9(9) ?
C11 C6 C7 C2 . . . . -178.3(5) ?
O2 C2 C7 C8 . . . . 4.1(8) ?
C3 C2 C7 C8 . . . . -174.2(5) ?
O2 C2 C7 C6 . . . . -176.0(5) ?
C3 C2 C7 C6 . . . . 5.6(8) ?
C6 C7 C8 C9 . . . . -3.1(9) ?
C2 C7 C8 C9 . . . . 176.7(6) ?
C7 C8 C9 C10 . . . . 2.9(11) ?
C8 C9 C10 C11 . . . . -0.9(12) ?
C9 C10 C11 C6 . . . . -0.6(11) ?
C7 C6 C11 C10 . . . . 0.3(10) ?
C5 C6 C11 C10 . . . . -176.1(6) ?
N1 N2 C12 O3 . . . . 1.7(7) ?
Cu1 N2 C12 O3 . . . . 178.2(4) ?
N1 N2 C12 C13 . . . . -179.3(5) ?
Cu1 N2 C12 C13 . . . . -2.8(9) ?
Cu2 O3 C12 N2 . . . . -3.4(6) ?
Cu2 O3 C12 C13 . . . . 177.6(4) ?
C18 N3 C14 C15 . . . . 0.9(9) ?
Cu1 N3 C14 C15 . . . . -177.2(4) ?
N3 C14 C15 C16 . . . . 0.4(9) ?
C14 C15 C16 C17 . . . . -1.8(9) ?
C15 C16 C17 C18 . . . . 1.8(10) ?
C14 N3 C18 C17 . . . . -0.8(9) ?
Cu1 N3 C18 C17 . . . . 177.3(4) ?
C16 C17 C18 N3 . . . . -0.6(10) ?
C23 N4 C19 C20 . . . . -2.5(9) ?
Cu2 N4 C19 C20 . . . . 176.0(5) ?
N4 C19 C20 C21 . . . . 1.9(10) ?
C19 C20 C21 C22 . . . . 0.0(11) ?
C20 C21 C22 C23 . . . . -1.0(11) ?
C19 N4 C23 C22 . . . . 1.3(9) ?
Cu2 N4 C23 C22 . . . . -177.2(5) ?
C21 C22 C23 N4 . . . . 0.4(11) ?
Cu3 O4 C24 N5 . . . . 5.6(6) ?
Cu3 O4 C24 C26 . . . . -173.7(4) ?
N6 N5 C24 O4 . . . . -0.9(7) ?
Cu4 N5 C24 O4 . . . . 177.2(4) ?
N6 N5 C24 C26 . . . . 178.4(4) ?
Cu4 N5 C24 C26 . . . . -3.5(7) ?
Cu4 O5 C25 C26 . . . . -2.1(8) ?
Cu4 O5 C25 C30 . . . . 178.9(3) ?
O5 C25 C26 C27 . . . . -176.0(5) ?
C30 C25 C26 C27 . . . . 2.9(8) ?
O5 C25 C26 C24 . . . . 5.6(9) ?
C30 C25 C26 C24 . . . . -175.4(5) ?
O4 C24 C26 C25 . . . . 176.6(5) ?
N5 C24 C26 C25 . . . . -2.7(8) ?
O4 C24 C26 C27 . . . . -1.8(7) ?
N5 C24 C26 C27 . . . . 178.9(5) ?
C25 C26 C27 C28 . . . . -0.9(9) ?
C24 C26 C27 C28 . . . . 177.5(5) ?
C26 C27 C28 C29 . . . . -2.4(9) ?
C27 C28 C29 C30 . . . . 3.7(9) ?
C27 C28 C29 C34 . . . . -176.5(6) ?
C34 C29 C30 C31 . . . . -0.2(8) ?
C28 C29 C30 C31 . . . . 179.6(5) ?
C34 C29 C30 C25 . . . . 178.6(5) ?
C28 C29 C30 C25 . . . . -1.6(8) ?
O5 C25 C30 C29 . . . . 177.4(5) ?
C26 C25 C30 C29 . . . . -1.6(8) ?
O5 C25 C30 C31 . . . . -3.8(8) ?
C26 C25 C30 C31 . . . . 177.2(5) ?
C29 C30 C31 C32 . . . . 1.0(9) ?
C25 C30 C31 C32 . . . . -177.8(6) ?
C30 C31 C32 C33 . . . . -0.7(10) ?
C31 C32 C33 C34 . . . . -0.5(10) ?
C32 C33 C34 C29 . . . . 1.3(10) ?
C30 C29 C34 C33 . . . . -0.9(9) ?
C28 C29 C34 C33 . . . . 179.3(6) ?
N5 N6 C35 O6 . . . . 0.6(8) ?
Cu3 N6 C35 O6 . . . . -178.7(4) ?
N5 N6 C35 C36 . . . . 179.9(5) ?
Cu3 N6 C35 C36 . . . . 0.6(10) ?
Cu4 O6 C35 N6 . . . . 1.0(7) ?
Cu4 O6 C35 C36 . . . . -178.3(5) ?
C41 N7 C37 C38 . . . . -0.8(9) ?
Cu3 N7 C37 C38 . . . . -176.5(4) ?
N7 C37 C38 C39 . . . . 0.7(10) ?
C37 C38 C39 C40 . . . . -0.9(10) ?
C38 C39 C40 C41 . . . . 1.2(11) ?
C37 N7 C41 C40 . . . . 1.2(9) ?
Cu3 N7 C41 C40 . . . . 176.9(5) ?
C39 C40 C41 N7 . . . . -1.4(10) ?
C46 N8 C42 C43 . . . . 0.6(9) ?
Cu4 N8 C42 C43 . . . . -177.0(5) ?
N8 C42 C43 C44 . . . . 1.7(10) ?
C42 C43 C44 C45 . . . . -3.7(11) ?
C43 C44 C45 C46 . . . . 3.2(11) ?
C42 N8 C46 C45 . . . . -1.1(10) ?
Cu4 N8 C46 C45 . . . . 176.5(5) ?
C44 C45 C46 N8 . . . . -0.8(11) ?
